data_7055880
loop_
_publ_author_name
'Luconi, Lapo'
'Kissel, Alexander A.'
'Rossin, Andrea'
'Khamaletdinova, Nadiya M.'
'Cherkasov, Anton V.'
'Tuci, Giulia'
'Fukin, Georgy K.'
'Trifonov, Alexander A.'
'Giambastiani, Giuliano'

_publ_section_title
;
 C1 and Cs 2-pyridylethylanilido zirconium(iv), yttrium(iii) and
 lutetium(iii) complexes: synthesis, characterization and catalytic
 activity in the isoprene polymerization
;
_journal_issue 2
_journal_name_full 'New J. Chem.'
_journal_page_first 540
_journal_paper_doi 10.1039/C6NJ03193E
_journal_volume 41
_journal_year 2017
_chemical_formula_moiety 'C39  H55  N5  Zr1'
_chemical_formula_sum 'C39 H55 N5 Zr'
_chemical_formula_weight 685.1
_space_group_IT_number 14
_symmetry_cell_setting monoclinic
_symmetry_Int_Tables_number 14
_symmetry_space_group_name_Hall '-P 2ybc'
_symmetry_space_group_name_H-M 'P 1 21/c 1'
_atom_sites_solution_hydrogens geom
_audit_creation_date 2016-08-29T15:11:21-00:00
_audit_creation_method 'WinGX routine CIF_UPDATE'
_audit_update_record
;
2016-11-24 deposited with the CCDC.
2016-12-01 downloaded from the CCDC.
;
_cell_angle_alpha 90
_cell_angle_beta 91.569(6)
_cell_angle_gamma 90
_cell_formula_units_Z 4
_cell_length_a 11.693(8)
_cell_length_b 17.076(11)
_cell_length_c 18.712(15)
_cell_measurement_reflns_used 1667
_cell_measurement_temperature 150(2)
_cell_measurement_theta_max 19.159
_cell_measurement_theta_min 4.33
_cell_measurement_wavelength 0.71073
_cell_volume 3735(5)
_computing_cell_refinement
;
        CrysAlisPro, Agilent Technologies,
        Version 1.171.36.28 (release 01-02-2013 CrysAlis171 .NET)
        (compiled Feb  1 2013,16:14:44)
;
_computing_data_collection
;
        CrysAlisPro, Agilent Technologies,
        Version 1.171.36.28 (release 01-02-2013 CrysAlis171 .NET)
        (compiled Feb  1 2013,16:14:44)
;
_computing_data_reduction
;
        CrysAlisPro, Agilent Technologies,
        Version 1.171.36.28 (release 01-02-2013 CrysAlis171 .NET)
        (compiled Feb  1 2013,16:14:44)
;
_computing_molecular_graphics 'Ortep for Windows (Farrugia, 2012)'
_computing_publication_material 'WinGX publication routines (Farrugia, 2012)'
_computing_structure_refinement 'SHELXL-2014/6 (Sheldrick, 2014)'
_computing_structure_solution 'SIR97 (Giacovazzo, 1999)'
_diffrn_ambient_temperature 150(2)
_diffrn_detector_area_resol_mean 16.4547
_diffrn_measured_fraction_theta_full 0.945
_diffrn_measured_fraction_theta_max 0.836
_diffrn_measurement_device_type 'Xcalibur, Sapphire3'
_diffrn_measurement_method '\w scans'
_diffrn_orient_matrix_UB_11 -0.0032367
_diffrn_orient_matrix_UB_12 0.0403197
_diffrn_orient_matrix_UB_13 -0.0089573
_diffrn_orient_matrix_UB_21 -0.0603599
_diffrn_orient_matrix_UB_22 -0.0012508
_diffrn_orient_matrix_UB_23 0.002706
_diffrn_orient_matrix_UB_31 0.0053705
_diffrn_orient_matrix_UB_32 0.0099026
_diffrn_orient_matrix_UB_33 0.0367488
_diffrn_radiation_monochromator graphite
_diffrn_radiation_probe x-ray
_diffrn_radiation_type MoK\a
_diffrn_radiation_wavelength 0.71069
_diffrn_reflns_av_R_equivalents 0.1959
_diffrn_reflns_av_unetI/netI 0.3183
_diffrn_reflns_Laue_measured_fraction_full 0.945
_diffrn_reflns_Laue_measured_fraction_max 0.836
_diffrn_reflns_limit_h_max 13
_diffrn_reflns_limit_h_min -14
_diffrn_reflns_limit_k_max 21
_diffrn_reflns_limit_k_min -19
_diffrn_reflns_limit_l_max 22
_diffrn_reflns_limit_l_min -23
_diffrn_reflns_number 24058
_diffrn_reflns_point_group_measured_fraction_full 0.945
_diffrn_reflns_point_group_measured_fraction_max 0.836
_diffrn_reflns_theta_full 25
_diffrn_reflns_theta_max 26.478
_diffrn_reflns_theta_min 4.116
_exptl_absorpt_coefficient_mu 0.327
_exptl_absorpt_correction_T_max 1
_exptl_absorpt_correction_T_min 0.67482
_exptl_absorpt_correction_type multi-scan
_exptl_absorpt_process_details
;
        CrysAlisPro, Agilent Technologies,
        Version 1.171.36.28 (release 01-02-2013 CrysAlis171 .NET)
        (compiled Feb  1 2013,16:14:44)
        Empirical absorption correction using spherical harmonics,
 implemented in SCALE3 ABSPACK scaling algorithm.
;
_exptl_crystal_density_diffrn 1.218
_exptl_crystal_density_method 'not measured'
_exptl_crystal_description 'colorless prism'
_exptl_crystal_F_000 1456
_exptl_crystal_size_max 0.03
_exptl_crystal_size_mid 0.01
_exptl_crystal_size_min 0.01
_refine_diff_density_max 0.653
_refine_diff_density_min -0.459
_refine_diff_density_rms 0.089
_refine_ls_extinction_method none
_refine_ls_goodness_of_fit_ref 0.968
_refine_ls_hydrogen_treatment constr
_refine_ls_matrix_type full
_refine_ls_number_constraints 0
_refine_ls_number_parameters 416
_refine_ls_number_reflns 6459
_refine_ls_number_restraints 0
_refine_ls_restrained_S_all 0.968
_refine_ls_R_factor_all 0.227
_refine_ls_R_factor_gt 0.0836
_refine_ls_shift/su_max 0
_refine_ls_shift/su_mean 0
_refine_ls_structure_factor_coef Fsqd
_refine_ls_weighting_details 'w=1/[\s^2^(Fo^2^)+(0.0095P)^2^] where P=(Fo^2^+2Fc^2^)/3'
_refine_ls_weighting_scheme calc
_refine_ls_wR_factor_gt 0.1058
_refine_ls_wR_factor_ref 0.149
_reflns_number_gt 2640
_reflns_number_total 6459
_reflns_threshold_expression 'I > 2\s(I)'
_cod_data_source_file c6nj03193e2.cif
_cod_data_source_block ZrCs
_cod_depositor_comments 'Adding full bibliography for 7055879--7055881.cif.'
_cod_original_sg_symbol_H-M 'P 21/c'
_cod_database_code 7055880

loop_
_symmetry_equiv_pos_as_xyz
'x, y, z'
'-x, y+1/2, -z+1/2'
'-x, -y, -z'
'x, -y-1/2, z-1/2'

loop_
_atom_site_label
_atom_site_type_symbol
_atom_site_fract_x
_atom_site_fract_y
_atom_site_fract_z
_atom_site_U_iso_or_equiv
_atom_site_adp_type
_atom_site_occupancy
_atom_site_calc_flag
C1 C 0.3919(6) -0.1059(5) 0.2508(4) 0.052(2) Uani 1 d
H1 H 0.4211 -0.1083 0.2039 0.063 Uiso 1 calc
C2 C 0.3996(7) -0.1715(5) 0.2917(5) 0.056(3) Uani 1 d
H2 H 0.4316 -0.2185 0.2738 0.067 Uiso 1 calc
C3 C 0.3594(7) -0.1672(5) 0.3599(5) 0.056(3) Uani 1 d
H3 H 0.3617 -0.2118 0.3902 0.067 Uiso 1 calc
C4 C 0.3164(7) -0.0985(5) 0.3835(4) 0.060(3) Uani 1 d
H4 H 0.2909 -0.0947 0.4311 0.072 Uiso 1 calc
C5 C 0.3089(6) -0.0327(5) 0.3384(4) 0.039(2) Uani 1 d
C6 C 0.2646(6) 0.0447(5) 0.3664(4) 0.0342(19) Uani 1 d
C7 C 0.1388(6) 0.0327(4) 0.3886(4) 0.042(2) Uani 1 d
H7A H 0.0909 0.0285 0.3443 0.05 Uiso 1 calc
H7B H 0.1344 -0.0185 0.4133 0.05 Uiso 1 calc
C8 C 0.0852(6) 0.0929(5) 0.4355(4) 0.041(2) Uani 1 d
C9 C 0.0807(6) 0.0804(5) 0.5093(4) 0.048(2) Uani 1 d
H9 H 0.114 0.0347 0.5301 0.057 Uiso 1 calc
C10 C 0.0280(7) 0.1344(5) 0.5514(4) 0.048(2) Uani 1 d
H10 H 0.0254 0.1254 0.6014 0.058 Uiso 1 calc
C11 C -0.0214(6) 0.2014(5) 0.5236(4) 0.047(2) Uani 1 d
H11 H -0.0569 0.2382 0.5539 0.057 Uiso 1 calc
C12 C -0.0182(7) 0.2141(5) 0.4504(4) 0.048(2) Uani 1 d
H12 H -0.0522 0.2597 0.4299 0.058 Uiso 1 calc
C13 C 0.0348(6) 0.1599(5) 0.4073(4) 0.042(2) Uani 1 d
H13 H 0.0367 0.1689 0.3572 0.05 Uiso 1 calc
C14 C 0.3374(6) 0.0710(4) 0.4334(3) 0.038(2) Uani 1 d
H14A H 0.3 0.1171 0.4547 0.046 Uiso 1 calc
H14B H 0.336 0.0283 0.4692 0.046 Uiso 1 calc
C15 C 0.4611(7) 0.0916(6) 0.4204(4) 0.045(2) Uani 1 d
C16 C 0.5421(7) 0.0352(5) 0.4105(3) 0.044(2) Uani 1 d
H16 H 0.5201 -0.0184 0.4114 0.053 Uiso 1 calc
C17 C 0.6563(7) 0.0542(6) 0.3990(4) 0.053(2) Uani 1 d
H17 H 0.7113 0.014 0.3925 0.064 Uiso 1 calc
C18 C 0.6882(8) 0.1318(6) 0.3973(4) 0.068(3) Uani 1 d
H18 H 0.7653 0.1455 0.3883 0.081 Uiso 1 calc
C19 C 0.6100(8) 0.1884(5) 0.4082(4) 0.067(3) Uani 1 d
H19 H 0.6323 0.2419 0.4079 0.08 Uiso 1 calc
C20 C 0.4963(7) 0.1684(5) 0.4201(4) 0.059(3) Uani 1 d
H20 H 0.4421 0.2087 0.4281 0.07 Uiso 1 calc
C21 C 0.2741(6) 0.1113(4) 0.3114(4) 0.039(2) Uani 1 d
H21A H 0.2483 0.1605 0.3338 0.047 Uiso 1 calc
H21B H 0.3557 0.1179 0.3 0.047 Uiso 1 calc
C22 C 0.1185(7) 0.1557(4) 0.2313(3) 0.033(2) Uani 1 d
C23 C 0.0046(7) 0.1310(5) 0.2167(4) 0.039(2) Uani 1 d
C24 C -0.0813(7) 0.1849(5) 0.2079(4) 0.043(2) Uani 1 d
H24 H -0.1567 0.1675 0.1961 0.051 Uiso 1 calc
C25 C -0.0607(7) 0.2637(5) 0.2159(4) 0.044(2) Uani 1 d
H25 H -0.1222 0.3001 0.2129 0.053 Uiso 1 calc
C26 C 0.0493(7) 0.2896(5) 0.2281(4) 0.046(2) Uani 1 d
H26 H 0.0633 0.3441 0.2331 0.055 Uiso 1 calc
C27 C 0.1409(6) 0.2376(5) 0.2333(4) 0.038(2) Uani 1 d
C28 C -0.0284(6) 0.0438(4) 0.2137(4) 0.037(2) Uani 1 d
H28 H 0.0414 0.0118 0.2249 0.045 Uiso 1 calc
C29 C -0.0758(7) 0.0201(4) 0.1390(4) 0.064(3) Uani 1 d
H29A H -0.1425 0.0525 0.1263 0.096 Uiso 1 calc
H29B H -0.0985 -0.0352 0.1395 0.096 Uiso 1 calc
H29C H -0.0166 0.0278 0.1036 0.096 Uiso 1 calc
C30 C -0.1174(6) 0.0266(4) 0.2698(4) 0.052(2) Uani 1 d
H30A H -0.0891 0.0449 0.3166 0.078 Uiso 1 calc
H30B H -0.1314 -0.03 0.2718 0.078 Uiso 1 calc
H30C H -0.1889 0.0537 0.257 0.078 Uiso 1 calc
C31 C 0.2615(6) 0.2698(5) 0.2375(4) 0.047(2) Uani 1 d
H31 H 0.3155 0.2244 0.2377 0.056 Uiso 1 calc
C32 C 0.2844(6) 0.3198(4) 0.1702(4) 0.056(2) Uani 1 d
H32A H 0.2636 0.2897 0.1272 0.083 Uiso 1 calc
H32B H 0.3657 0.3337 0.1695 0.083 Uiso 1 calc
H32C H 0.2383 0.3677 0.1714 0.083 Uiso 1 calc
C33 C 0.2857(7) 0.3172(4) 0.3056(4) 0.060(3) Uani 1 d
H33A H 0.2403 0.3654 0.304 0.09 Uiso 1 calc
H33B H 0.3672 0.3304 0.309 0.09 Uiso 1 calc
H33C H 0.265 0.2861 0.3473 0.09 Uiso 1 calc
C34 C 0.2278(7) -0.0673(5) 0.0411(4) 0.074(3) Uani 1 d
H34A H 0.2677 -0.1172 0.0345 0.11 Uiso 1 calc
H34B H 0.267 -0.0259 0.015 0.11 Uiso 1 calc
H34C H 0.1488 -0.072 0.0227 0.11 Uiso 1 calc
C35 C 0.1629(7) -0.1085(4) 0.1536(4) 0.055(2) Uani 1 d
H35A H 0.0858 -0.1125 0.1322 0.083 Uiso 1 calc
H35B H 0.1579 -0.0944 0.2042 0.083 Uiso 1 calc
H35C H 0.2021 -0.159 0.1495 0.083 Uiso 1 calc
C36 C 0.3734(8) 0.1628(5) 0.0373(4) 0.082(3) Uani 1 d
H36A H 0.3707 0.1447 -0.0124 0.123 Uiso 1 calc
H36B H 0.4492 0.1519 0.0587 0.123 Uiso 1 calc
H36C H 0.3587 0.2193 0.0386 0.123 Uiso 1 calc
C37 C 0.1781(8) 0.1378(5) 0.0440(4) 0.085(3) Uani 1 d
H37A H 0.1673 0.1945 0.04 0.127 Uiso 1 calc
H37B H 0.1174 0.1155 0.0728 0.127 Uiso 1 calc
H37C H 0.1749 0.1143 -0.0038 0.127 Uiso 1 calc
C38 C 0.5371(7) 0.0062(5) 0.1028(4) 0.076(3) Uani 1 d
H38A H 0.5814 0.0447 0.0762 0.114 Uiso 1 calc
H38B H 0.4809 -0.0187 0.0703 0.114 Uiso 1 calc
H38C H 0.5888 -0.0336 0.1231 0.114 Uiso 1 calc
C39 C 0.5612(7) 0.0717(5) 0.2130(4) 0.082(3) Uani 1 d
H39A H 0.6044 0.0266 0.2318 0.123 Uiso 1 calc
H39B H 0.522 0.0976 0.2521 0.123 Uiso 1 calc
H39C H 0.6139 0.1087 0.1911 0.123 Uiso 1 calc
N1 N 0.3458(5) -0.0375(4) 0.2718(3) 0.0434(18) Uani 1 d
N2 N 0.2076(5) 0.1001(3) 0.2434(3) 0.0384(17) Uani 1 d
N3 N 0.2276(5) -0.0481(3) 0.1162(3) 0.0441(17) Uani 1 d
N4 N 0.2866(6) 0.1218(3) 0.0775(3) 0.0464(18) Uani 1 d
N5 N 0.4781(5) 0.0454(4) 0.1601(3) 0.0437(17) Uani 1 d
Zr1 Zr 0.30424(7) 0.04735(4) 0.16308(4) 0.0388(3) Uani 1 d

loop_
_atom_site_aniso_label
_atom_site_aniso_U_11
_atom_site_aniso_U_22
_atom_site_aniso_U_33
_atom_site_aniso_U_23
_atom_site_aniso_U_13
_atom_site_aniso_U_12
C1 0.032(6) 0.071(7) 0.055(6) 0.001(6) 0.002(4) 0.014(5)
C2 0.049(6) 0.059(7) 0.060(7) 0.008(6) 0.004(5) 0.015(5)
C3 0.062(7) 0.030(6) 0.074(8) 0.013(5) 0.002(5) 0.006(5)
C4 0.068(7) 0.060(6) 0.052(7) 0.015(6) 0.012(5) -0.009(6)
C5 0.022(5) 0.051(6) 0.043(5) 0.000(5) 0.002(4) 0.003(4)
C6 0.024(4) 0.052(5) 0.027(4) 0.002(5) 0.003(3) 0.001(4)
C7 0.035(5) 0.058(6) 0.031(5) -0.002(4) 0.002(4) -0.003(4)
C8 0.025(5) 0.046(6) 0.052(6) 0.000(5) 0.006(4) -0.008(4)
C9 0.030(5) 0.090(7) 0.023(5) 0.008(5) 0.004(4) -0.005(5)
C10 0.049(6) 0.059(6) 0.037(6) -0.005(5) 0.014(4) -0.010(5)
C11 0.042(6) 0.048(6) 0.052(6) -0.017(5) 0.011(4) 0.000(5)
C12 0.053(6) 0.057(6) 0.035(5) 0.011(5) 0.001(4) -0.005(5)
C13 0.036(5) 0.060(6) 0.031(5) -0.007(5) 0.015(4) -0.013(5)
C14 0.026(5) 0.067(6) 0.021(4) 0.004(4) -0.002(3) 0.003(4)
C15 0.035(6) 0.078(7) 0.022(5) -0.003(5) -0.009(4) -0.001(5)
C16 0.031(5) 0.066(6) 0.035(5) 0.009(5) 0.001(4) 0.004(5)
C17 0.040(6) 0.095(7) 0.024(5) 0.010(6) -0.003(4) 0.019(6)
C18 0.052(7) 0.096(8) 0.056(7) -0.016(7) 0.011(5) -0.006(7)
C19 0.062(8) 0.073(7) 0.065(7) -0.024(6) 0.006(6) -0.016(6)
C20 0.037(6) 0.076(7) 0.064(7) -0.018(6) 0.012(5) -0.010(5)
C21 0.023(5) 0.056(5) 0.038(5) -0.011(5) 0.005(4) 0.004(4)
C22 0.037(5) 0.041(5) 0.023(5) 0.009(4) 0.013(4) 0.006(4)
C23 0.040(6) 0.049(6) 0.028(5) 0.005(4) 0.004(4) 0.007(5)
C24 0.038(6) 0.046(6) 0.043(6) 0.003(5) 0.001(4) -0.001(5)
C25 0.038(6) 0.052(6) 0.044(6) 0.004(5) 0.015(4) 0.012(5)
C26 0.045(6) 0.048(6) 0.046(6) 0.014(4) 0.007(5) 0.008(5)
C27 0.031(5) 0.044(6) 0.037(5) 0.007(4) 0.004(4) 0.001(4)
C28 0.033(5) 0.043(5) 0.036(5) -0.004(5) 0.001(4) 0.002(4)
C29 0.064(7) 0.072(7) 0.056(6) -0.010(5) -0.002(5) -0.001(5)
C30 0.040(6) 0.051(6) 0.064(6) -0.003(5) -0.004(4) -0.006(4)
C31 0.030(5) 0.058(6) 0.053(6) 0.008(5) 0.008(4) 0.002(4)
C32 0.038(6) 0.060(6) 0.069(7) 0.011(5) 0.007(5) 0.001(5)
C33 0.051(6) 0.061(6) 0.068(7) -0.002(5) 0.000(5) -0.015(5)
C34 0.092(8) 0.085(7) 0.044(6) -0.008(6) 0.017(5) 0.003(6)
C35 0.056(7) 0.048(5) 0.061(6) -0.004(5) 0.006(5) 0.001(5)
C36 0.094(9) 0.082(7) 0.072(7) 0.025(6) 0.034(6) 0.011(6)
C37 0.087(9) 0.101(8) 0.066(7) 0.036(6) -0.006(6) 0.020(7)
C38 0.049(6) 0.128(8) 0.051(6) -0.001(6) 0.008(5) 0.040(6)
C39 0.041(6) 0.140(9) 0.066(7) -0.008(6) 0.012(5) -0.022(6)
N1 0.026(4) 0.061(5) 0.044(5) 0.001(4) 0.011(3) 0.011(4)
N2 0.036(4) 0.050(4) 0.029(4) -0.004(3) 0.005(3) 0.004(3)
N3 0.054(5) 0.045(4) 0.034(4) 0.004(4) 0.007(3) -0.004(4)
N4 0.042(5) 0.061(5) 0.037(4) 0.005(4) 0.008(3) 0.008(4)
N5 0.032(4) 0.071(5) 0.028(4) -0.007(4) 0.006(3) 0.011(4)
Zr1 0.0328(5) 0.0503(5) 0.0336(5) 0.0026(5) 0.0064(3) 0.0034(5)

loop_
_atom_type_symbol
_atom_type_description
_atom_type_scat_dispersion_real
_atom_type_scat_dispersion_imag
_atom_type_scat_source
C C 0.0033 0.0016 'International Tables Vol C Tables 4.2.6.8 and 6.1.1.4'
H H 0 0 'International Tables Vol C Tables 4.2.6.8 and 6.1.1.4'
N N 0.0061 0.0033 'International Tables Vol C Tables 4.2.6.8 and 6.1.1.4'
Zr Zr -2.9673 0.5597 'International Tables Vol C Tables 4.2.6.8 and 6.1.1.4'

loop_
_geom_angle_atom_site_label_1
_geom_angle_atom_site_label_2
_geom_angle_atom_site_label_3
_geom_angle
N1 C1 C2 124.8(8)
N1 C1 H1 117.6
C2 C1 H1 117.6
C1 C2 C3 117.4(8)
C1 C2 H2 121.3
C3 C2 H2 121.3
C4 C3 C2 119.2(8)
C4 C3 H3 120.4
C2 C3 H3 120.4
C3 C4 C5 120.9(8)
C3 C4 H4 119.5
C5 C4 H4 119.5
N1 C5 C4 119.8(8)
N1 C5 C6 119.9(7)
C4 C5 C6 120.2(8)
C5 C6 C21 112.3(6)
C5 C6 C7 108.1(6)
C21 C6 C7 111.2(6)
C5 C6 C14 110.1(6)
C21 C6 C14 106.1(6)
C7 C6 C14 108.8(6)
C8 C7 C6 118.6(6)
C8 C7 H7A 107.7
C6 C7 H7A 107.7
C8 C7 H7B 107.7
C6 C7 H7B 107.7
H7A C7 H7B 107.1
C13 C8 C9 118.5(8)
C13 C8 C7 121.5(7)
C9 C8 C7 120.0(7)
C10 C9 C8 119.5(8)
C10 C9 H9 120.2
C8 C9 H9 120.2
C9 C10 C11 122.2(8)
C9 C10 H10 118.9
C11 C10 H10 118.9
C10 C11 C12 118.7(8)
C10 C11 H11 120.6
C12 C11 H11 120.6
C13 C12 C11 119.6(7)
C13 C12 H12 120.2
C11 C12 H12 120.2
C12 C13 C8 121.5(8)
C12 C13 H13 119.3
C8 C13 H13 119.3
C15 C14 C6 116.1(6)
C15 C14 H14A 108.3
C6 C14 H14A 108.3
C15 C14 H14B 108.3
C6 C14 H14B 108.3
H14A C14 H14B 107.4
C16 C15 C20 117.6(8)
C16 C15 C14 121.7(8)
C20 C15 C14 120.7(8)
C15 C16 C17 121.7(8)
C15 C16 H16 119.1
C17 C16 H16 119.1
C18 C17 C16 119.2(9)
C18 C17 H17 120.4
C16 C17 H17 120.4
C19 C18 C17 120.0(9)
C19 C18 H18 120
C17 C18 H18 120
C18 C19 C20 120.0(9)
C18 C19 H19 120
C20 C19 H19 120
C15 C20 C19 121.4(9)
C15 C20 H20 119.3
C19 C20 H20 119.3
N2 C21 C6 115.6(6)
N2 C21 H21A 108.4
C6 C21 H21A 108.4
N2 C21 H21B 108.4
C6 C21 H21B 108.4
H21A C21 H21B 107.4
C23 C22 N2 120.8(7)
C23 C22 C27 117.9(7)
N2 C22 C27 121.2(7)
C24 C23 C22 120.4(7)
C24 C23 C28 117.6(7)
C22 C23 C28 121.9(7)
C23 C24 C25 121.3(8)
C23 C24 H24 119.4
C25 C24 H24 119.4
C26 C25 C24 119.5(7)
C26 C25 H25 120.2
C24 C25 H25 120.2
C25 C26 C27 121.5(8)
C25 C26 H26 119.3
C27 C26 H26 119.3
C26 C27 C22 119.0(7)
C26 C27 C31 119.0(7)
C22 C27 C31 121.9(7)
C30 C28 C23 109.7(6)
C30 C28 C29 109.7(6)
C23 C28 C29 111.8(6)
C30 C28 H28 108.5
C23 C28 H28 108.5
C29 C28 H28 108.5
C28 C29 H29A 109.5
C28 C29 H29B 109.5
H29A C29 H29B 109.5
C28 C29 H29C 109.5
H29A C29 H29C 109.5
H29B C29 H29C 109.5
C28 C30 H30A 109.5
C28 C30 H30B 109.5
H30A C30 H30B 109.5
C28 C30 H30C 109.5
H30A C30 H30C 109.5
H30B C30 H30C 109.5
C27 C31 C33 112.8(6)
C27 C31 C32 109.8(6)
C33 C31 C32 110.6(6)
C27 C31 H31 107.8
C33 C31 H31 107.8
C32 C31 H31 107.8
C31 C32 H32A 109.5
C31 C32 H32B 109.5
H32A C32 H32B 109.5
C31 C32 H32C 109.5
H32A C32 H32C 109.5
H32B C32 H32C 109.5
C31 C33 H33A 109.5
C31 C33 H33B 109.5
H33A C33 H33B 109.5
C31 C33 H33C 109.5
H33A C33 H33C 109.5
H33B C33 H33C 109.5
N3 C34 H34A 109.5
N3 C34 H34B 109.5
H34A C34 H34B 109.5
N3 C34 H34C 109.5
H34A C34 H34C 109.5
H34B C34 H34C 109.5
N3 C35 H35A 109.5
N3 C35 H35B 109.5
H35A C35 H35B 109.5
N3 C35 H35C 109.5
H35A C35 H35C 109.5
H35B C35 H35C 109.5
N4 C36 H36A 109.5
N4 C36 H36B 109.5
H36A C36 H36B 109.5
N4 C36 H36C 109.5
H36A C36 H36C 109.5
H36B C36 H36C 109.5
N4 C37 H37A 109.5
N4 C37 H37B 109.5
H37A C37 H37B 109.5
N4 C37 H37C 109.5
H37A C37 H37C 109.5
H37B C37 H37C 109.5
N5 C38 H38A 109.5
N5 C38 H38B 109.5
H38A C38 H38B 109.5
N5 C38 H38C 109.5
H38A C38 H38C 109.5
H38B C38 H38C 109.5
N5 C39 H39A 109.5
N5 C39 H39B 109.5
H39A C39 H39B 109.5
N5 C39 H39C 109.5
H39A C39 H39C 109.5
H39B C39 H39C 109.5
C5 N1 C1 117.9(7)
C5 N1 Zr1 131.1(6)
C1 N1 Zr1 109.3(5)
C22 N2 C21 114.4(6)
C22 N2 Zr1 125.2(4)
C21 N2 Zr1 112.9(4)
C34 N3 C35 108.6(6)
C34 N3 Zr1 125.9(5)
C35 N3 Zr1 125.5(5)
C37 N4 C36 107.8(7)
C37 N4 Zr1 122.0(5)
C36 N4 Zr1 130.1(6)
C39 N5 C38 109.0(6)
C39 N5 Zr1 129.2(5)
C38 N5 Zr1 121.5(5)
N5 Zr1 N3 113.7(2)
N5 Zr1 N4 93.9(2)
N3 Zr1 N4 97.2(2)
N5 Zr1 N2 125.6(2)
N3 Zr1 N2 114.1(2)
N4 Zr1 N2 104.3(2)
N5 Zr1 N1 81.0(2)
N3 Zr1 N1 87.8(2)
N4 Zr1 N1 174.0(2)
N2 Zr1 N1 76.5(2)

loop_
_geom_bond_atom_site_label_1
_geom_bond_atom_site_label_2
_geom_bond_distance
C1 N1 1.350(8)
C1 C2 1.359(9)
C1 H1 0.95
C2 C3 1.375(10)
C2 H2 0.95
C3 C4 1.354(9)
C3 H3 0.95
C4 C5 1.406(9)
C4 H4 0.95
C5 N1 1.331(8)
C5 C6 1.520(9)
C6 C21 1.540(8)
C6 C7 1.553(8)
C6 C14 1.562(8)
C7 C8 1.501(9)
C7 H7A 0.99
C7 H7B 0.99
C8 C13 1.385(9)
C8 C9 1.400(9)
C9 C10 1.370(9)
C9 H9 0.95
C10 C11 1.377(9)
C10 H10 0.95
C11 C12 1.389(9)
C11 H11 0.95
C12 C13 1.385(9)
C12 H12 0.95
C13 H13 0.95
C14 C15 1.515(9)
C14 H14A 0.99
C14 H14B 0.99
C15 C16 1.367(9)
C15 C20 1.375(9)
C16 C17 1.397(9)
C16 H16 0.95
C17 C18 1.378(10)
C17 H17 0.95
C18 C19 1.351(10)
C18 H18 0.95
C19 C20 1.396(10)
C19 H19 0.95
C20 H20 0.95
C21 N2 1.486(7)
C21 H21A 0.99
C21 H21B 0.99
C22 C23 1.416(9)
C22 N2 1.423(8)
C22 C27 1.423(9)
C23 C24 1.369(9)
C23 C28 1.539(9)
C24 C25 1.375(8)
C24 H24 0.95
C25 C26 1.374(9)
C25 H25 0.95
C26 C27 1.393(9)
C26 H26 0.95
C27 C31 1.514(9)
C28 C30 1.527(9)
C28 C29 1.544(8)
C28 H28 1
C29 H29A 0.98
C29 H29B 0.98
C29 H29C 0.98
C30 H30A 0.98
C30 H30B 0.98
C30 H30C 0.98
C31 C33 1.528(8)
C31 C32 1.552(8)
C31 H31 1
C32 H32A 0.98
C32 H32B 0.98
C32 H32C 0.98
C33 H33A 0.98
C33 H33B 0.98
C33 H33C 0.98
C34 N3 1.444(8)
C34 H34A 0.98
C34 H34B 0.98
C34 H34C 0.98
C35 N3 1.468(8)
C35 H35A 0.98
C35 H35B 0.98
C35 H35C 0.98
C36 N4 1.458(9)
C36 H36A 0.98
C36 H36B 0.98
C36 H36C 0.98
C37 N4 1.426(9)
C37 H37A 0.98
C37 H37B 0.98
C37 H37C 0.98
C38 N5 1.454(8)
C38 H38A 0.98
C38 H38B 0.98
C38 H38C 0.98
C39 N5 1.440(8)
C39 H39A 0.98
C39 H39B 0.98
C39 H39C 0.98
N1 Zr1 2.533(6)
N2 Zr1 2.106(6)
N3 Zr1 2.046(6)
N4 Zr1 2.051(6)
N5 Zr1 2.036(6)

loop_
_geom_hbond_atom_site_label_D
_geom_hbond_atom_site_label_H
_geom_hbond_atom_site_label_A
_geom_hbond_distance_DH
_geom_hbond_distance_HA
_geom_hbond_distance_DA
_geom_hbond_angle_DHA
C35 H35B N1 0.98 2.69 3.267(10) 118.2
C36 H36B N5 0.98 2.64 3.262(10) 121.3
